data_8101488
loop_
_publ_author_name
'Frey, Wolfgang'
'Gracza, Tibor'
'Hasen\"ohrl, Thomas'
'Lieberknecht, Albrecht'
'J\"ager, Volker'

_publ_section_title
;
Crystal structure of (3aR,5S,6R,6aR)-6-hydroxy-5-hydroxymethyl-perhydrofuro
[3,2-b]furan-2-one, C7H10O5
;
_journal_issue 2
_journal_name_full 'Zeitschrift f\"ur Kristallographie - New Crystal Structures'
_journal_page_first 259
_journal_page_last 260
_journal_volume 214
_journal_year 1999
_chemical_formula_sum 'C7 H10 O5'
_chemical_formula_weight 174.15
_space_group_IT_number 4
_symmetry_cell_setting monoclinic
_symmetry_space_group_name_Hall 'P 2yb'
_symmetry_space_group_name_H-M 'P 1 21 1'
_cell_angle_alpha 90.00
_cell_angle_beta 117.080(10)
_cell_angle_gamma 90.00
_cell_formula_units_Z 2
_cell_length_a 5.1970(10)
_cell_length_b 14.526(3)
_cell_length_c 5.6590(10)
_cell_measurement_temperature 293(2)
_cell_volume 380.37(13)
_diffrn_ambient_temperature 293(2)
_exptl_crystal_density_diffrn 1.521
_refine_ls_R_factor_obs 0.0380
_refine_ls_wR_factor_obs 0.0784
_cod_original_sg_symbol_H-M 'P 21'
_cod_database_code 8101488

loop_
_symmetry_equiv_pos_as_xyz
'x, y, z'
'-x, y+1/2, -z'

loop_
_atom_site_aniso_label
_atom_site_aniso_U_11
_atom_site_aniso_U_22
_atom_site_aniso_U_33
_atom_site_aniso_U_23
_atom_site_aniso_U_13
_atom_site_aniso_U_12
O1 0.0427(11) 0.0617(14) 0.0321(10) -0.0077(9) 0.0117(8) 0.0025(10)
C1 0.0408(14) 0.052(2) 0.0377(13) -0.0007(13) 0.0183(12) -0.0053(14)
O2 0.0610(14) 0.068(2) 0.0511(12) -0.0042(12) 0.0269(10) 0.0124(13)
C2 0.050(2) 0.059(2) 0.0347(13) 0.0041(14) 0.0171(12) -0.001(2)
O3 0.0772(15) 0.0461(11) 0.0323(10) -0.0002(10) 0.0238(10) -0.0135(12)
C3 0.0468(15) 0.049(2) 0.0370(14) -0.0035(13) 0.0243(12) -0.0126(13)
O4 0.080(2) 0.068(2) 0.0561(14) -0.0166(13) 0.0347(13) -0.0208(15)
C4 0.0309(13) 0.059(2) 0.0376(14) -0.0052(14) 0.0152(11) 0.0000(13)
O5 0.0438(10) 0.0673(14) 0.0375(10) 0.0113(10) 0.0223(8) 0.0017(11)
C5 0.0344(12) 0.055(2) 0.0311(12) 0.0083(13) 0.0121(10) 0.0078(13)
C6 0.0417(14) 0.052(2) 0.0391(14) 0.0006(13) 0.0209(12) 0.0003(13)
C7 0.056(2) 0.047(2) 0.0412(15) 0.0030(14) 0.0200(14) -0.0037(15)

loop_
_atom_site_label
_atom_site_type_symbol
_atom_site_fract_x
_atom_site_fract_y
_atom_site_fract_z
_atom_site_U_iso_or_equiv
_atom_site_thermal_displace_type
_atom_site_occupancy
_atom_site_calc_flag
_atom_site_refinement_flags
_atom_site_disorder_group
O1 O 0.9301(4) 0.99165(15) 0.9643(4) 0.0476(6) Uani 1 d . .
C1 C 1.1736(6) 0.9460(2) 1.1216(5) 0.0434(7) Uani 1 d . .
O2 O 1.2900(5) 0.8984(2) 1.0268(4) 0.0593(6) Uani 1 d . .
C2 C 1.2597(7) 0.9650(3) 1.4099(5) 0.0487(7) Uani 1 d . .
H2A H 1.4451(7) 0.9960(3) 1.4937(5) 0.058 Uiso 1 calc R .
H2B H 1.2726(7) 0.9081(3) 1.5044(5) 0.058 Uiso 1 calc R .
O3 O 1.1319(5) 1.1087(2) 1.5579(4) 0.0523(6) Uani 1 d . .
C3 C 1.0238(6) 1.0258(2) 1.4089(6) 0.0424(7) Uani 1 d . .
H3 H 0.8996(6) 0.9921(2) 1.4673(6) 0.051 Uiso 1 calc R .
O4 O 1.2118(6) 1.2924(2) 1.7392(5) 0.0664(7) Uani 1 d . .
H4 H 1.3546(64) 1.3241(32) 1.8263(50) 0.100 Uiso 1 calc R .
C4 C 0.8560(6) 1.0555(2) 1.1170(6) 0.0427(7) Uani 1 d . .
H4A H 0.6472(6) 1.0560(2) 1.0589(6) 0.051 Uiso 1 calc R .
O5 O 1.2419(4) 1.1472(2) 1.1152(4) 0.0481(5) Uani 1 d . .
H5 H 1.2267(20) 1.1663(27) 0.9731(32) 0.072 Uiso 1 calc R .
C5 C 0.9692(6) 1.1523(2) 1.1156(5) 0.0413(6) Uani 1 d . .
H5A H 0.8302(6) 1.1899(2) 0.9695(5) 0.050 Uiso 1 calc R .
C6 C 1.0135(6) 1.1865(2) 1.3847(6) 0.0432(7) Uani 1 d . .
H6 H 0.8253(6) 1.2020(2) 1.3747(6) 0.052 Uiso 1 calc R .
C7 C 1.2115(7) 1.2661(2) 1.4960(6) 0.0490(7) Uani 1 d . .
H7A H 1.4052(7) 1.2492(2) 1.5279(6) 0.059 Uiso 1 calc R .
H7B H 1.1469(7) 1.3170(2) 1.3716(6) 0.059 Uiso 1 calc R .

loop_
_geom_bond_atom_site_label_1
_geom_bond_atom_site_label_2
_geom_bond_distance
_geom_bond_site_symmetry_2
_geom_bond_publ_flag
O1 C1 1.344(4) . ?
O1 C4 1.435(3) . ?
C1 O2 1.195(4) . ?
C1 C2 1.508(4) . ?
C2 C3 1.509(4) . ?
C2 H2A 0.97 . ?
C2 H2B 0.97 . ?
O3 C3 1.430(4) . ?
O3 C6 1.438(4) . ?
C3 C4 1.537(4) . ?
C3 H3 0.98 . ?
O4 C7 1.428(4) . ?
O4 H4 0.82 . ?
C4 C5 1.525(5) . ?
C4 H4A 0.98 . ?
O5 C5 1.420(3) . ?
O5 H5 0.82 . ?
C5 C6 1.517(4) . ?
C5 H5A 0.98 . ?
C6 C7 1.484(4) . ?
C6 H6 0.98 . ?
C7 H7A 0.97 . ?
C7 H7B 0.97 . ?

loop_
_cod_related_entry_id
_cod_related_entry_database
_cod_related_entry_code
1 ChemSpider 9074420
